data_1552962
loop_
_publ_author_name
'Suzuki, Nozomu'
'Kinoshita, Mariko'
'Miyabe, Kanji'

_publ_section_title
;
 Kinetic Study of Chiral Intermolecular Interactions by Moment Analysis
 Based on Affinity Capillary Electrophoresis.
;
_journal_issue 18
_journal_name_full 'Analytical chemistry'
_journal_page_first 11048
_journal_page_last 11053
_journal_paper_doi 10.1021/acs.analchem.8b02823
_journal_volume 90
_journal_year 2018
_chemical_formula_sum 'C51 H80 O38'
_chemical_formula_weight 1301.15
_space_group_crystal_system monoclinic
_space_group_IT_number 5
_space_group_name_Hall 'C 2y'
_space_group_name_H-M_alt 'C 1 2 1'
_atom_sites_solution_hydrogens geom
_cell_angle_alpha 90
_cell_angle_beta 110.6520(10)
_cell_angle_gamma 90
_cell_formula_units_Z 4
_cell_length_a 18.6610(5)
_cell_length_b 24.3629(7)
_cell_length_c 15.4291(4)
_cell_measurement_reflns_used 262
_cell_measurement_temperature 93.(2)
_cell_measurement_theta_max 35.6266
_cell_measurement_theta_min 3.1018
_cell_volume 6563.9(3)
_computing_cell_refinement 'APEX3 v2015.9-0 (Bruker AXS)'
_computing_data_reduction 'SAINT V8.35A (Bruker AXS Inc., 2015)'
_computing_structure_refinement 'SHELXL-2014/7 (Sheldrick, 2014)'
_diffrn_ambient_temperature 93.(2)
_diffrn_detector_area_resol_mean 8.3333
_diffrn_measured_fraction_theta_full 0.998
_diffrn_measured_fraction_theta_max 0.998
_diffrn_measurement_device_type 'Bruker D8 goniometer'
_diffrn_radiation_wavelength 1.54178
_diffrn_reflns_av_R_equivalents 0.0238
_diffrn_reflns_av_unetI/netI 0.0285
_diffrn_reflns_limit_h_max 22
_diffrn_reflns_limit_h_min -22
_diffrn_reflns_limit_k_max 28
_diffrn_reflns_limit_k_min -28
_diffrn_reflns_limit_l_max 18
_diffrn_reflns_limit_l_min -18
_diffrn_reflns_number 26127
_diffrn_reflns_theta_full 66.59
_diffrn_reflns_theta_max 66.59
_diffrn_reflns_theta_min 3.06
_exptl_absorpt_coefficient_mu 0.987
_exptl_absorpt_correction_T_max 0.90
_exptl_absorpt_correction_T_min 0.79
_exptl_absorpt_correction_type multi-scan
_exptl_absorpt_process_details 'SADABS V2014/5 (Bruker AXS Inc.)'
_exptl_crystal_colour colourless
_exptl_crystal_density_diffrn 1.317
_exptl_crystal_density_method 'not measured'
_exptl_crystal_description block
_exptl_crystal_F_000 2760
_exptl_crystal_size_max 0.395
_exptl_crystal_size_mid 0.326
_exptl_crystal_size_min 0.106
_refine_diff_density_max 1.497
_refine_diff_density_min -0.528
_refine_ls_abs_structure_details
;

Refined as an inversion twin.
;
_refine_ls_abs_structure_Flack 0.2(2)
_refine_ls_extinction_method none
_refine_ls_goodness_of_fit_ref 1.038
_refine_ls_hydrogen_treatment constr
_refine_ls_matrix_type full
_refine_ls_number_parameters 827
_refine_ls_number_reflns 10753
_refine_ls_number_restraints 26
_refine_ls_restrained_S_all 1.041
_refine_ls_R_factor_all 0.0629
_refine_ls_R_factor_gt 0.0625
_refine_ls_shift/su_max 0.001
_refine_ls_shift/su_mean 0.000
_refine_ls_structure_factor_coef Fsqd
_refine_ls_weighting_details 'w=1/[\s^2^(Fo^2^)+(0.1118P)^2^+15.3453P] where P=(Fo^2^+2Fc^2^)/3'
_refine_ls_weighting_scheme calc
_refine_ls_wR_factor_gt 0.1720
_refine_ls_wR_factor_ref 0.1728
_reflns_number_gt 10690
_reflns_number_total 10753
_reflns_threshold_expression 'I > 2\s(I)'
_cod_data_source_file ac8b02823_si_001.cif
_cod_data_source_block RSPPA_bCD
_cod_database_code 1552962

loop_
_space_group_symop_operation_xyz
'x, y, z'
'-x, y, -z'
'x+1/2, y+1/2, z'
'-x+1/2, y+1/2, -z'

loop_
_atom_site_type_symbol
_atom_site_label
_atom_site_fract_x
_atom_site_fract_y
_atom_site_fract_z
_atom_site_U_iso_or_equiv
_atom_site_adp_type
_atom_site_calc_flag
_atom_site_refinement_flags_adp
_atom_site_refinement_flags_occupancy
_atom_site_refinement_flags_posn
_atom_site_occupancy
_atom_site_disorder_assembly
_atom_site_disorder_group
C C54A 0.0337(12) 0.7488(14) 0.2720(15) 0.080(7) Uani d . P D 0.510(8) A 1
H H54A 0.0384 0.786 0.2473 0.096 Uiso calc U P R 0.510(8) A 1
C C56A 0.0684(9) 0.7087(7) 0.1427(9) 0.085(4) Uani d . P DG 0.510(8) A 1
C C57A 0.0441(8) 0.6707(6) 0.0711(10) 0.082(4) Uani d . P G 0.510(8) A 1
H H57A 0.0062 0.6443 0.0696 0.098 Uiso calc U P R 0.510(8) A 1
C C58A 0.0755(8) 0.6712(6) 0.0016(9) 0.084(4) Uani d . P G 0.510(8) A 1
H H58A 0.0589 0.6452 -0.0474 0.101 Uiso calc U P R 0.510(8) A 1
C C59A 0.1310(8) 0.7097(7) 0.0038(10) 0.083(4) Uani d . P G 0.510(8) A 1
H H59A 0.1524 0.71 -0.0437 0.1 Uiso calc U P R 0.510(8) A 1
C C60A 0.1552(9) 0.7477(6) 0.0754(12) 0.096(4) Uani d . P G 0.510(8) A 1
H H60A 0.1932 0.7741 0.0769 0.115 Uiso calc U P R 0.510(8) A 1
C C61A 0.1239(10) 0.7472(6) 0.1449(11) 0.082(4) Uani d . P G 0.510(8) A 1
H H61A 0.1405 0.7732 0.1938 0.099 Uiso calc U P R 0.510(8) A 1
O O44A 0.0292(9) 0.7079(7) 0.2040(10) 0.088(3) Uani d . P D 0.510(8) A 1
C C54B 0.0321(13) 0.7318(13) 0.2743(16) 0.080(7) Uani d . P D 0.490(8) A 2
H H54B 0.0305 0.6962 0.2416 0.096 Uiso calc U P R 0.490(8) A 2
C C56B 0.0571(9) 0.7763(7) 0.1570(9) 0.085(4) Uani d . P DG 0.490(8) A 2
C C57B 0.0268(8) 0.8135(7) 0.0849(10) 0.082(4) Uani d . P G 0.490(8) A 2
H H57B -0.0154 0.8359 0.0828 0.098 Uiso calc U P R 0.490(8) A 2
C C58B 0.0585(9) 0.8179(7) 0.0160(9) 0.084(4) Uani d . P G 0.490(8) A 2
H H58B 0.0378 0.8434 -0.0332 0.101 Uiso calc U P R 0.490(8) A 2
C C59B 0.1203(9) 0.7852(7) 0.0192(10) 0.083(4) Uani d . P G 0.490(8) A 2
H H59B 0.1419 0.7882 -0.0279 0.1 Uiso calc U P R 0.490(8) A 2
C C60B 0.1506(9) 0.7480(7) 0.0912(12) 0.096(4) Uani d . P G 0.490(8) A 2
H H60B 0.1928 0.7256 0.0934 0.115 Uiso calc U P R 0.490(8) A 2
C C61B 0.1189(10) 0.7436(7) 0.1601(10) 0.082(4) Uani d . P G 0.490(8) A 2
H H61B 0.1396 0.7182 0.2093 0.099 Uiso calc U P R 0.490(8) A 2
O O44B 0.0229(10) 0.7788(8) 0.2200(11) 0.088(3) Uani d . P D 0.490(8) A 2
C C1 0.2095(3) 0.9072(3) 0.4593(4) 0.0366(13) Uani d . . . 1.0 . .
H H1A 0.1763 0.903 0.4967 0.044 Uiso calc U . R 1.0 . .
H H1B 0.2407 0.8736 0.4664 0.044 Uiso calc U . R 1.0 . .
C C2 0.1614(3) 0.9153(2) 0.3600(3) 0.0261(10) Uani d . . . 1.0 . .
H H2 0.1266 0.883 0.3389 0.031 Uiso calc U . R 1.0 . .
C C3 0.2070(3) 0.9220(2) 0.2945(3) 0.0202(9) Uani d . . . 1.0 . .
H H3 0.2421 0.9543 0.3138 0.024 Uiso calc U . R 1.0 . .
C C4 0.1502(3) 0.9306(2) 0.1969(3) 0.0238(10) Uani d . . . 1.0 . .
H H4 0.1151 0.8982 0.1781 0.029 Uiso calc U . R 1.0 . .
C C5 0.1038(3) 0.9819(2) 0.1962(3) 0.0252(10) Uani d . . . 1.0 . .
H H5 0.1396 1.014 0.2141 0.03 Uiso calc U . R 1.0 . .
C C6 0.0631(3) 0.9768(2) 0.2663(3) 0.0231(10) Uani d . . . 1.0 . .
H H6 0.0375 1.0124 0.2696 0.028 Uiso calc U . R 1.0 . .
C C7 -0.0590(3) 0.9514(3) 0.3866(3) 0.0327(12) Uani d . . . 1.0 . .
H H7A -0.0797 0.9344 0.4311 0.039 Uiso calc U . R 1.0 . .
H H7B -0.0034 0.9435 0.4079 0.039 Uiso calc U . R 1.0 . .
C C8 -0.0977(3) 0.9261(2) 0.2921(3) 0.0240(10) Uani d . . . 1.0 . .
H H8 -0.0864 0.8858 0.2962 0.029 Uiso calc U . R 1.0 . .
C C9 -0.0709(2) 0.9511(2) 0.2177(3) 0.0203(9) Uani d . . . 1.0 . .
H H9 -0.0748 0.992 0.2185 0.024 Uiso calc U . R 1.0 . .
C C10 -0.1188(3) 0.9289(2) 0.1223(3) 0.0204(9) Uani d . . . 1.0 . .
H H10 -0.1104 0.8885 0.12 0.025 Uiso calc U . R 1.0 . .
C C11 -0.2020(3) 0.9400(2) 0.1069(3) 0.0210(9) Uani d . . . 1.0 . .
H H11 -0.2101 0.9805 0.1086 0.025 Uiso calc U . R 1.0 . .
C C12 -0.2232(3) 0.9128(2) 0.1833(3) 0.0201(9) Uani d . . . 1.0 . .
H H12 -0.2784 0.9201 0.1726 0.024 Uiso calc U . R 1.0 . .
C C13 -0.2365(6) 0.8143(3) 0.3487(4) 0.055(2) Uani d . . . 1.0 . .
H H13A -0.1971 0.843 0.3567 0.066 Uiso calc U . R 1.0 . .
H H13B -0.2851 0.8328 0.3436 0.066 Uiso calc U . R 1.0 . .
C C14 -0.2476(4) 0.7830(2) 0.2603(4) 0.0315(12) Uani d . . . 1.0 . .
H H14 -0.198 0.7652 0.2653 0.038 Uiso calc U . R 1.0 . .
C C15 -0.2737(3) 0.8193(2) 0.1744(3) 0.0235(10) Uani d . . . 1.0 . .
H H15 -0.3195 0.8412 0.1725 0.028 Uiso calc U . R 1.0 . .
C C16 -0.2917(3) 0.7858(2) 0.0858(3) 0.0227(10) Uani d . . . 1.0 . .
H H16 -0.2436 0.7687 0.0841 0.027 Uiso calc U . R 1.0 . .
C C17 -0.3486(3) 0.7410(2) 0.0844(4) 0.0262(10) Uani d . . . 1.0 . .
H H17 -0.3975 0.7585 0.0828 0.031 Uiso calc U . R 1.0 . .
C C18 -0.3161(3) 0.7073(2) 0.1739(4) 0.0259(10) Uani d . . . 1.0 . .
H H18 -0.3538 0.678 0.1735 0.031 Uiso calc U . R 1.0 . .
C C19 -0.2019(5) 0.6270(4) 0.3624(4) 0.065(3) Uani d . . . 1.0 . .
H H19A -0.2336 0.5973 0.374 0.078 Uiso calc U . R 1.0 . .
H H19B -0.2317 0.6616 0.3498 0.078 Uiso calc U . R 1.0 . .
C C20 -0.1754(3) 0.6124(2) 0.2827(3) 0.0286(11) Uani d . . . 1.0 . .
H H20 -0.1282 0.6336 0.2879 0.034 Uiso calc U . R 1.0 . .
C C21 -0.2390(3) 0.6240(2) 0.1888(3) 0.0233(10) Uani d . . . 1.0 . .
H H21 -0.2883 0.6072 0.1873 0.028 Uiso calc U . R 1.0 . .
C C22 -0.2163(3) 0.6010(2) 0.1109(3) 0.0211(9) Uani d . . . 1.0 . .
H H22 -0.1689 0.6198 0.1101 0.025 Uiso calc U . R 1.0 . .
C C23 -0.2009(3) 0.5400(2) 0.1271(4) 0.0252(10) Uani d . . . 1.0 . .
H H23 -0.2488 0.5222 0.1285 0.03 Uiso calc U . R 1.0 . .
C C24 -0.1385(3) 0.5311(2) 0.2208(3) 0.0217(9) Uani d . . . 1.0 . .
H H24 -0.1303 0.4908 0.2322 0.026 Uiso calc U . R 1.0 . .
C C25 0.0349(3) 0.5325(2) 0.4117(3) 0.0248(10) Uani d . . . 1.0 . .
H H25A 0.0793 0.5411 0.4682 0.03 Uiso calc U . R 1.0 . .
H H25B -0.007 0.5582 0.4088 0.03 Uiso calc U . R 1.0 . .
C C26 0.0571(2) 0.5406(2) 0.3277(3) 0.0190(9) Uani d . . . 1.0 . .
H H26 0.0676 0.5804 0.3213 0.023 Uiso calc U . R 1.0 . .
C C27 -0.0036(3) 0.5205(2) 0.2388(3) 0.0191(9) Uani d . . . 1.0 . .
H H27 -0.0176 0.4817 0.2468 0.023 Uiso calc U . R 1.0 . .
C C28 0.0257(3) 0.5239(2) 0.1585(3) 0.0245(10) Uani d . . . 1.0 . .
H H28 0.0354 0.5632 0.1476 0.029 Uiso calc U . R 1.0 . .
C C29 0.1000(3) 0.4919(2) 0.1825(3) 0.0189(9) Uani d . . . 1.0 . .
H H29 0.089 0.4525 0.1906 0.023 Uiso calc U . R 1.0 . .
C C30 0.1577(3) 0.5128(2) 0.2733(3) 0.0193(9) Uani d . . . 1.0 . .
H H30 0.205 0.4897 0.2903 0.023 Uiso calc U . R 1.0 . .
C C31 0.2780(3) 0.5873(2) 0.4567(3) 0.0294(11) Uani d . . . 1.0 . .
H H31A 0.2972 0.6117 0.5113 0.035 Uiso calc U . R 1.0 . .
H H31B 0.2243 0.5775 0.4475 0.035 Uiso calc U . R 1.0 . .
C C32 0.2812(3) 0.6168(2) 0.3719(3) 0.0222(10) Uani d . . . 1.0 . .
H H32 0.2483 0.6504 0.36 0.027 Uiso calc U . R 1.0 . .
C C33 0.2563(3) 0.5802(2) 0.2856(3) 0.0215(9) Uani d . . . 1.0 . .
H H33 0.2866 0.5453 0.2994 0.026 Uiso calc U . R 1.0 . .
C C34 0.2688(3) 0.6093(2) 0.2050(3) 0.0218(9) Uani d . . . 1.0 . .
H H34 0.2354 0.6426 0.1874 0.026 Uiso calc U . R 1.0 . .
C C35 0.3524(3) 0.6260(2) 0.2348(3) 0.0234(10) Uani d . . . 1.0 . .
H H35 0.3841 0.5918 0.2506 0.028 Uiso calc U . R 1.0 . .
C C36 0.3739(3) 0.6614(2) 0.3212(3) 0.0230(10) Uani d . . . 1.0 . .
H H36 0.4293 0.6716 0.3411 0.028 Uiso calc U . R 1.0 . .
C C37 0.3823(8) 0.7567(3) 0.4944(5) 0.080(4) Uani d . . . 1.0 . .
H H37A 0.376 0.7165 0.4862 0.096 Uiso calc U . R 1.0 . .
H H37B 0.4376 0.7652 0.5128 0.096 Uiso calc U . R 1.0 . .
C C38 0.3384(3) 0.7855(2) 0.4003(4) 0.0276(11) Uani d . . . 1.0 . .
H H38 0.2819 0.7809 0.384 0.033 Uiso calc U . R 1.0 . .
C C39 0.3633(3) 0.7619(2) 0.3240(3) 0.0216(9) Uani d . . . 1.0 . .
H H39 0.4202 0.7574 0.3482 0.026 Uiso calc U . R 1.0 . .
C C40 0.3401(3) 0.7972(2) 0.2375(3) 0.0220(10) Uani d . . . 1.0 . .
H H40 0.2832 0.7955 0.2068 0.026 Uiso calc U . R 1.0 . .
C C41 0.3633(3) 0.8565(2) 0.2623(3) 0.0220(9) Uani d . . . 1.0 . .
H H41 0.4205 0.8583 0.29 0.026 Uiso calc U . R 1.0 . .
C C42 0.3305(3) 0.8758(2) 0.3346(3) 0.0231(10) Uani d . . . 1.0 . .
H H42 0.3465 0.9147 0.3517 0.028 Uiso calc U . R 1.0 . .
C C53 0.0982(6) 0.7393(5) 0.3625(7) 0.078(3) Uani d . . D 1.0 . .
C C55 -0.0398(8) 0.7457(15) 0.2976(16) 0.210(14) Uani d . . D 1.0 . .
H H55A -0.0546 0.7828 0.3092 0.314 Uiso calc U . R 1.0 A 1
H H55B -0.0296 0.7233 0.3534 0.314 Uiso calc U . R 1.0 A 1
H H55C -0.0815 0.7291 0.2462 0.314 Uiso calc U . R 1.0 A 1
O O1 0.2577(3) 0.9533(2) 0.4903(3) 0.0493(12) Uani d . . . 1.0 . .
H H1C 0.2994 0.9433 0.5302 0.074 Uiso calc U . R 1.0 . .
O O2 0.1911(2) 0.93657(18) 0.1347(2) 0.0299(8) Uani d . . . 1.0 . .
H H2A 0.2034 0.9055 0.121 0.045 Uiso calc U . R 1.0 . .
O O3 0.0489(2) 0.9918(2) 0.1065(2) 0.0368(9) Uani d . . . 1.0 . .
H H3A 0.0712 1.0032 0.0713 0.055 Uiso calc U . R 1.0 . .
O O4 0.11532(19) 0.96349(16) 0.3551(2) 0.0270(8) Uani d . . . 1.0 . .
O O5 0.00676(18) 0.93491(15) 0.2356(2) 0.0226(7) Uani d . . . 1.0 . .
O O6 -0.0700(2) 1.00949(19) 0.3863(3) 0.0361(9) Uani d . . . 1.0 . .
H H6A -0.1076 1.0165 0.4023 0.054 Uiso calc U . R 1.0 . .
O O7 -0.1000(2) 0.95531(19) 0.0516(2) 0.0325(9) Uani d . . . 1.0 . .
H H7 -0.0586 0.9426 0.0502 0.049 Uiso calc U . R 1.0 . .
O O8 -0.25066(18) 0.91893(15) 0.0186(2) 0.0225(7) Uani d . . . 1.0 . .
H H8A -0.2749 0.9449 -0.0146 0.034 Uiso calc U . R 1.0 . .
O O9 -0.17817(19) 0.93366(15) 0.2703(2) 0.0237(7) Uani d . . . 1.0 . .
O O10 -0.21207(19) 0.85519(14) 0.1780(2) 0.0225(7) Uani d . . . 1.0 . .
O O11 -0.2132(3) 0.7789(3) 0.4296(3) 0.0571(13) Uani d . . . 1.0 . .
H H11A -0.2513 0.7717 0.4446 0.086 Uiso calc U . R 1.0 . .
O O12 -0.3242(2) 0.82020(15) 0.0055(2) 0.0267(8) Uani d . . . 1.0 . .
H H12A -0.2992 0.8496 0.0129 0.04 Uiso calc U . R 1.0 . .
O O13 -0.3641(2) 0.70749(17) 0.0050(3) 0.0336(8) Uani d . . . 1.0 . .
H H13 -0.4039 0.689 -0.0028 0.05 Uiso calc U . R 1.0 . .
O O14 -0.3040(2) 0.74059(17) 0.2515(3) 0.0327(8) Uani d . . . 1.0 . .
O O15 -0.24805(18) 0.68226(14) 0.1745(2) 0.0204(7) Uani d . . . 1.0 . .
O O16 -0.1232(6) 0.6339(4) 0.4478(5) 0.112(3) Uani d . . . 1.0 . .
H H16A -0.0865 0.6246 0.4315 0.169 Uiso calc U . R 1.0 . .
O O17 -0.2767(2) 0.60938(17) 0.0245(3) 0.0355(9) Uani d . . . 1.0 . .
H H17A -0.2778 0.6426 0.0093 0.053 Uiso calc U . R 1.0 . .
O O18 -0.1815(2) 0.51506(16) 0.0552(3) 0.0308(8) Uani d . . . 1.0 . .
H H18A -0.1336 0.5137 0.0707 0.046 Uiso calc U . R 1.0 . .
O O19 -0.1588(2) 0.55429(16) 0.2921(2) 0.0275(8) Uani d . . . 1.0 . .
O O20 -0.07024(17) 0.55479(13) 0.2172(2) 0.0189(6) Uani d . . . 1.0 . .
O O21 0.0106(2) 0.47784(16) 0.4173(2) 0.0275(8) Uani d . . . 1.0 . .
H H21A 0.0365 0.4561 0.398 0.041 Uiso calc U . R 1.0 . .
O O22 -0.0305(2) 0.50186(19) 0.0763(2) 0.0336(9) Uani d . . . 1.0 . .
H H22A -0.036 0.4682 0.0836 0.05 Uiso calc U . R 1.0 . .
O O23 0.13137(19) 0.49547(15) 0.1111(2) 0.0226(7) Uani d . . . 1.0 . .
H H23A 0.1615 0.5223 0.1213 0.034 Uiso calc U . R 1.0 . .
O O24 0.12691(17) 0.50927(14) 0.3447(2) 0.0192(6) Uani d . . . 1.0 . .
O O25 0.17674(17) 0.56762(14) 0.2595(2) 0.0192(6) Uani d . . . 1.0 . .
O O26 0.3238(2) 0.53855(19) 0.4726(3) 0.0369(9) Uani d . . . 1.0 . .
H H26A 0.3562 0.5391 0.5267 0.055 Uiso calc U . R 1.0 . .
O O27 0.2502(2) 0.57251(15) 0.1286(2) 0.0274(7) Uani d . . . 1.0 . .
H H27A 0.259 0.5876 0.0845 0.041 Uiso calc U . R 1.0 . .
O O28 0.3696(2) 0.65366(16) 0.1631(3) 0.0312(8) Uani d . . . 1.0 . .
H H28A 0.3559 0.6866 0.1611 0.047 Uiso calc U . R 1.0 . .
O O29 0.36011(19) 0.63235(15) 0.3939(2) 0.0255(7) Uani d . . . 1.0 . .
O O30 0.32835(18) 0.70929(14) 0.2968(2) 0.0216(7) Uani d . . . 1.0 . .
O O31 0.3569(4) 0.7729(3) 0.5634(4) 0.0617(14) Uani d . . . 1.0 . .
H H31 0.3863 0.7604 0.6143 0.093 Uiso calc U . R 1.0 . .
O O32 0.3742(2) 0.77423(15) 0.1769(2) 0.0259(7) Uani d . . . 1.0 . .
H H32A 0.3484 0.7829 0.1221 0.039 Uiso calc U . R 1.0 . .
O O33 0.3384(2) 0.89131(15) 0.1834(3) 0.0269(7) Uani d . . . 1.0 . .
H H33A 0.356 0.8798 0.1436 0.04 Uiso calc U . R 1.0 . .
O O34 0.3587(2) 0.84272(15) 0.4144(2) 0.0257(7) Uani d . . . 1.0 . .
O O35 0.25001(19) 0.87352(15) 0.2951(2) 0.0255(7) Uani d . . . 1.0 . .
O O42 0.1328(8) 0.6979(5) 0.3950(8) 0.145(5) Uani d . . . 1.0 . .
O O43 0.1077(5) 0.7859(3) 0.4080(5) 0.096(2) Uani d . . . 1.0 . .
H H43 0.1397 0.7816 0.4617 0.145 Uiso calc U . R 1.0 . .

loop_
_atom_site_aniso_label
_atom_site_aniso_U_11
_atom_site_aniso_U_22
_atom_site_aniso_U_33
_atom_site_aniso_U_12
_atom_site_aniso_U_13
_atom_site_aniso_U_23
C54A 0.086(7) 0.08(2) 0.069(6) 0.005(9) 0.015(5) -0.008(9)
C56A 0.078(9) 0.072(10) 0.097(10) -0.007(8) 0.020(8) -0.006(9)
C57A 0.078(9) 0.086(11) 0.075(9) 0.004(8) 0.017(7) 0.014(8)
C58A 0.091(10) 0.076(10) 0.092(10) 0.003(8) 0.041(8) 0.005(8)
C59A 0.070(8) 0.080(10) 0.096(10) 0.002(7) 0.024(7) -0.010(8)
C60A 0.067(6) 0.114(11) 0.107(11) -0.009(7) 0.031(7) 0.006(9)
C61A 0.057(6) 0.095(9) 0.085(8) -0.001(6) 0.013(6) 0.007(7)
O44A 0.104(7) 0.090(8) 0.079(6) -0.012(6) 0.042(6) -0.002(6)
C54B 0.086(7) 0.08(2) 0.069(6) 0.005(9) 0.015(5) -0.008(9)
C56B 0.078(9) 0.072(10) 0.097(10) -0.007(8) 0.020(8) -0.006(9)
C57B 0.078(9) 0.086(11) 0.075(9) 0.004(8) 0.017(7) 0.014(8)
C58B 0.091(10) 0.076(10) 0.092(10) 0.003(8) 0.041(8) 0.005(8)
C59B 0.070(8) 0.080(10) 0.096(10) 0.002(7) 0.024(7) -0.010(8)
C60B 0.067(6) 0.114(11) 0.107(11) -0.009(7) 0.031(7) 0.006(9)
C61B 0.057(6) 0.095(9) 0.085(8) -0.001(6) 0.013(6) 0.007(7)
O44B 0.104(7) 0.090(8) 0.079(6) -0.012(6) 0.042(6) -0.002(6)
C1 0.040(3) 0.049(4) 0.021(2) 0.014(3) 0.011(2) 0.000(2)
C2 0.025(2) 0.036(3) 0.020(2) 0.008(2) 0.0119(19) -0.001(2)
C3 0.020(2) 0.022(2) 0.019(2) -0.0007(18) 0.0062(17) -0.0091(17)
C4 0.023(2) 0.035(3) 0.018(2) -0.007(2) 0.0133(18) -0.0085(19)
C5 0.020(2) 0.033(3) 0.023(2) -0.0015(19) 0.0077(18) 0.001(2)
C6 0.022(2) 0.029(3) 0.017(2) 0.0017(19) 0.0061(18) -0.0032(18)
C7 0.021(2) 0.060(4) 0.018(2) 0.007(2) 0.0094(19) 0.001(2)
C8 0.019(2) 0.038(3) 0.017(2) 0.007(2) 0.0079(17) 0.0035(19)
C9 0.019(2) 0.025(2) 0.018(2) 0.0068(18) 0.0084(17) 0.0007(18)
C10 0.022(2) 0.030(3) 0.0129(19) 0.0038(19) 0.0106(17) 0.0018(18)
C11 0.025(2) 0.022(2) 0.017(2) 0.0043(18) 0.0078(18) 0.0017(18)
C12 0.019(2) 0.024(2) 0.019(2) 0.0079(18) 0.0096(17) 0.0017(18)
C13 0.104(6) 0.042(4) 0.028(3) -0.003(4) 0.036(4) 0.004(3)
C14 0.054(3) 0.019(3) 0.030(3) 0.004(2) 0.025(2) 0.003(2)
C15 0.029(2) 0.022(3) 0.029(2) 0.0075(19) 0.022(2) 0.0053(19)
C16 0.022(2) 0.024(3) 0.025(2) 0.0063(19) 0.0105(18) 0.0077(19)
C17 0.024(2) 0.025(3) 0.034(3) 0.0049(19) 0.014(2) 0.007(2)
C18 0.027(2) 0.024(3) 0.035(3) 0.006(2) 0.021(2) 0.005(2)
C19 0.096(6) 0.079(6) 0.025(3) 0.067(5) 0.029(3) 0.019(3)
C20 0.042(3) 0.024(3) 0.023(2) 0.016(2) 0.016(2) 0.0079(19)
C21 0.025(2) 0.022(3) 0.026(2) 0.0014(18) 0.0132(19) 0.0059(19)
C22 0.022(2) 0.018(2) 0.023(2) 0.0034(17) 0.0068(18) -0.0019(17)
C23 0.017(2) 0.022(3) 0.033(3) -0.0029(18) 0.0045(19) -0.005(2)
C24 0.023(2) 0.017(2) 0.027(2) 0.0026(18) 0.0125(19) 0.0013(18)
C25 0.032(2) 0.028(3) 0.015(2) 0.005(2) 0.0094(19) -0.0017(18)
C26 0.020(2) 0.023(2) 0.0151(19) 0.0045(18) 0.0066(16) -0.0010(17)
C27 0.023(2) 0.020(2) 0.013(2) 0.0044(18) 0.0063(17) 0.0016(16)
C28 0.029(2) 0.032(3) 0.0106(19) 0.008(2) 0.0041(17) 0.0004(18)
C29 0.021(2) 0.020(2) 0.019(2) 0.0022(18) 0.0128(17) -0.0005(17)
C30 0.019(2) 0.022(2) 0.018(2) -0.0015(18) 0.0078(17) -0.0007(17)
C31 0.035(3) 0.034(3) 0.022(2) -0.004(2) 0.014(2) -0.003(2)
C32 0.022(2) 0.022(2) 0.026(2) -0.0009(18) 0.0122(18) 0.0003(19)
C33 0.021(2) 0.021(2) 0.024(2) -0.0027(18) 0.0109(18) 0.0008(19)
C34 0.029(2) 0.018(2) 0.021(2) -0.0041(19) 0.0114(18) -0.0056(18)
C35 0.023(2) 0.020(2) 0.031(2) -0.0002(18) 0.015(2) 0.0000(19)
C36 0.025(2) 0.021(2) 0.023(2) -0.0030(19) 0.0080(19) 0.0013(18)
C37 0.213(12) 0.014(3) 0.045(4) -0.004(4) 0.086(6) -0.001(3)
C38 0.036(3) 0.021(3) 0.029(3) -0.004(2) 0.014(2) -0.007(2)
C39 0.022(2) 0.019(2) 0.025(2) -0.0049(17) 0.0092(18) -0.0069(18)
C40 0.017(2) 0.025(3) 0.026(2) -0.0004(18) 0.0099(18) -0.0040(19)
C41 0.023(2) 0.019(2) 0.028(2) 0.0010(18) 0.0138(19) -0.0015(18)
C42 0.021(2) 0.021(2) 0.029(2) -0.0026(18) 0.0101(19) -0.0093(19)
C53 0.081(6) 0.071(7) 0.086(6) 0.008(5) 0.034(5) -0.014(5)
C55 0.067(8) 0.32(4) 0.23(2) -0.003(14) 0.035(12) -0.12(2)
O1 0.037(2) 0.063(3) 0.036(2) 0.008(2) -0.0020(18) -0.014(2)
O2 0.0238(16) 0.051(2) 0.0198(16) -0.0087(16) 0.0137(13) -0.0079(16)
O3 0.0258(18) 0.062(3) 0.0221(17) 0.0007(18) 0.0081(14) 0.0054(18)
O4 0.0238(16) 0.038(2) 0.0174(16) 0.0065(15) 0.0058(13) -0.0095(14)
O5 0.0177(15) 0.0304(19) 0.0212(15) 0.0070(13) 0.0087(12) 0.0006(13)
O6 0.0301(19) 0.050(3) 0.0303(19) -0.0046(17) 0.0135(15) -0.0143(17)
O7 0.0251(17) 0.053(3) 0.0223(17) 0.0004(16) 0.0126(14) 0.0081(16)
O8 0.0208(15) 0.0298(19) 0.0140(14) 0.0012(14) 0.0024(12) 0.0042(13)
O9 0.0247(16) 0.0308(19) 0.0179(15) 0.0030(14) 0.0105(13) -0.0048(13)
O10 0.0280(17) 0.0198(17) 0.0249(16) 0.0073(13) 0.0155(13) 0.0052(13)
O11 0.076(4) 0.058(3) 0.039(2) 0.010(3) 0.023(2) 0.008(2)
O12 0.0251(17) 0.0233(19) 0.0289(18) 0.0006(14) 0.0062(14) 0.0090(14)
O13 0.0332(19) 0.028(2) 0.0343(19) -0.0014(16) 0.0047(16) 0.0023(16)
O14 0.049(2) 0.0265(19) 0.039(2) 0.0072(17) 0.0356(18) 0.0052(16)
O15 0.0199(15) 0.0213(17) 0.0235(16) 0.0035(13) 0.0121(13) 0.0025(13)
O16 0.144(8) 0.110(7) 0.071(4) 0.050(6) 0.022(5) -0.004(4)
O17 0.035(2) 0.030(2) 0.0289(19) 0.0153(17) -0.0043(15) -0.0052(15)
O18 0.0278(18) 0.028(2) 0.0320(18) 0.0060(15) 0.0043(15) -0.0085(15)
O19 0.0332(18) 0.028(2) 0.0283(17) 0.0102(15) 0.0201(15) 0.0088(14)
O20 0.0186(14) 0.0184(16) 0.0207(15) 0.0006(12) 0.0083(12) 0.0008(12)
O21 0.0395(19) 0.0294(19) 0.0193(16) 0.0004(16) 0.0173(14) 0.0002(14)
O22 0.0313(18) 0.052(3) 0.0127(15) 0.0188(17) 0.0019(13) -0.0036(15)
O23 0.0278(17) 0.0296(19) 0.0164(14) -0.0045(14) 0.0153(13) -0.0036(13)
O24 0.0198(15) 0.0235(17) 0.0153(14) 0.0019(13) 0.0075(12) 0.0045(12)
O25 0.0185(14) 0.0196(17) 0.0207(15) 0.0015(13) 0.0082(12) 0.0012(12)
O26 0.0323(19) 0.044(2) 0.0315(19) 0.0036(17) 0.0072(15) 0.0117(17)
O27 0.0334(18) 0.0252(18) 0.0289(17) -0.0104(15) 0.0176(15) -0.0106(14)
O28 0.044(2) 0.027(2) 0.0313(19) -0.0101(16) 0.0242(17) -0.0059(15)
O29 0.0240(17) 0.0258(19) 0.0254(16) -0.0018(14) 0.0070(13) 0.0015(14)
O30 0.0193(15) 0.0179(17) 0.0260(16) -0.0026(13) 0.0059(13) -0.0022(13)
O31 0.081(4) 0.060(3) 0.052(3) 0.012(3) 0.033(3) -0.006(3)
O32 0.0351(18) 0.0219(18) 0.0276(17) -0.0009(14) 0.0194(15) -0.0053(14)
O33 0.0324(18) 0.0215(18) 0.0355(19) 0.0012(14) 0.0229(16) -0.0002(15)
O34 0.0279(17) 0.0252(19) 0.0248(17) -0.0021(14) 0.0101(14) -0.0082(14)
O35 0.0188(15) 0.0261(19) 0.0332(18) -0.0059(13) 0.0112(13) -0.0132(14)
O42 0.167(10) 0.118(9) 0.125(8) 0.064(8) 0.021(7) -0.029(7)
O43 0.129(7) 0.070(5) 0.074(4) -0.019(5) 0.015(4) -0.001(4)

loop_
_atom_type_symbol
_atom_type_description
_atom_type_scat_dispersion_real
_atom_type_scat_dispersion_imag
_atom_type_scat_source
C C 0.0181 0.0091 'International Tables Vol C Tables 4.2.6.8 and 6.1.1.4'
H H 0.0000 0.0000 'International Tables Vol C Tables 4.2.6.8 and 6.1.1.4'
O O 0.0492 0.0322 'International Tables Vol C Tables 4.2.6.8 and 6.1.1.4'

loop_
_geom_angle_atom_site_label_1
_geom_angle_atom_site_label_2
_geom_angle_atom_site_label_3
_geom_angle_site_symmetry_1
_geom_angle_site_symmetry_3
_geom_angle
O44A C54A C53 . . 113.3(19)
O44A C54A C55 . . 109.(2)
C53 C54A C55 . . 104.2(17)
O44A C54A H54A . . 110.1
C53 C54A H54A . . 110.1
C55 C54A H54A . . 110.1
O44A C56A C57A . . 115.6(12)
O44A C56A C61A . . 124.2(12)
C57A C56A C61A . . 120.0
C56A C57A C58A . . 120.0
C56A C57A H57A . . 120.0
C58A C57A H57A . . 120.0
C57A C58A C59A . . 120.0
C57A C58A H58A . . 120.0
C59A C58A H58A . . 120.0
C60A C59A C58A . . 120.0
C60A C59A H59A . . 120.0
C58A C59A H59A . . 120.0
C59A C60A C61A . . 120.0
C59A C60A H60A . . 120.0
C61A C60A H60A . . 120.0
C60A C61A C56A . . 120.0
C60A C61A H61A . . 120.0
C56A C61A H61A . . 120.0
C56A O44A C54A . . 125.7(17)
O44B C54B C53 . . 110.(2)
O44B C54B C55 . . 92.(2)
C53 C54B C55 . . 105.5(17)
O44B C54B H54B . . 115.8
C53 C54B H54B . . 115.8
C55 C54B H54B . . 115.8
O44B C56B C57B . . 112.8(13)
O44B C56B C61B . . 127.1(13)
C57B C56B C61B . . 120.0
C58B C57B C56B . . 120.0
C58B C57B C58B . 2 79.5(14)
C56B C57B C58B . 2 136.0(7)
C58B C57B H57B . . 120.0
C56B C57B H57B . . 120.0
C58B C57B H57B 2 . 57.6
C57B C58B C59B . . 120.0
C57B C58B C57B . 2 100.0(15)
C59B C58B C57B . 2 117.8(11)
C57B C58B H58B . . 120.0
C59B C58B H58B . . 120.0
C57B C58B H58B 2 . 50.2
C60B C59B C58B . . 120.0
C60B C59B H59B . . 120.0
C58B C59B H59B . . 120.0
C61B C60B C59B . . 120.0
C61B C60B H60B . . 120.0
C59B C60B H60B . . 120.0
C60B C61B C56B . . 120.0
C60B C61B H61B . . 120.0
C56B C61B H61B . . 120.0
C56B O44B C54B . . 114.2(18)
O1 C1 C2 . . 108.9(5)
O1 C1 H1A . . 109.9
C2 C1 H1A . . 109.9
O1 C1 H1B . . 109.9
C2 C1 H1B . . 109.9
H1A C1 H1B . . 108.3
O4 C2 C1 . . 107.0(4)
O4 C2 C3 . . 109.7(4)
C1 C2 C3 . . 114.7(4)
O4 C2 H2 . . 108.4
C1 C2 H2 . . 108.4
C3 C2 H2 . . 108.4
O35 C3 C4 . . 108.3(4)
O35 C3 C2 . . 110.3(4)
C4 C3 C2 . . 108.1(4)
O35 C3 H3 . . 110.0
C4 C3 H3 . . 110.0
C2 C3 H3 . . 110.0
O2 C4 C3 . . 109.1(4)
O2 C4 C5 . . 110.4(4)
C3 C4 C5 . . 108.4(4)
O2 C4 H4 . . 109.6
C3 C4 H4 . . 109.6
C5 C4 H4 . . 109.6
O3 C5 C4 . . 111.0(4)
O3 C5 C6 . . 109.6(4)
C4 C5 C6 . . 110.5(4)
O3 C5 H5 . . 108.6
C4 C5 H5 . . 108.6
C6 C5 H5 . . 108.6
O4 C6 O5 . . 109.6(4)
O4 C6 C5 . . 111.1(4)
O5 C6 C5 . . 108.4(4)
O4 C6 H6 . . 109.2
O5 C6 H6 . . 109.2
C5 C6 H6 . . 109.2
O6 C7 C8 . . 112.5(4)
O6 C7 H7A . . 109.1
C8 C7 H7A . . 109.1
O6 C7 H7B . . 109.1
C8 C7 H7B . . 109.1
H7A C7 H7B . . 107.8
O9 C8 C7 . . 106.1(4)
O9 C8 C9 . . 111.4(4)
C7 C8 C9 . . 113.0(4)
O9 C8 H8 . . 108.7
C7 C8 H8 . . 108.7
C9 C8 H8 . . 108.7
O5 C9 C10 . . 107.3(4)
O5 C9 C8 . . 108.8(4)
C10 C9 C8 . . 110.4(4)
O5 C9 H9 . . 110.1
C10 C9 H9 . . 110.1
C8 C9 H9 . . 110.1
O7 C10 C11 . . 108.6(4)
O7 C10 C9 . . 111.3(4)
C11 C10 C9 . . 108.0(4)
O7 C10 H10 . . 109.6
C11 C10 H10 . . 109.6
C9 C10 H10 . . 109.6
O8 C11 C10 . . 110.9(4)
O8 C11 C12 . . 109.2(4)
C10 C11 C12 . . 109.5(4)
O8 C11 H11 . . 109.1
C10 C11 H11 . . 109.1
C12 C11 H11 . . 109.1
O9 C12 O10 . . 111.2(4)
O9 C12 C11 . . 110.6(4)
O10 C12 C11 . . 107.4(4)
O9 C12 H12 . . 109.2
O10 C12 H12 . . 109.2
C11 C12 H12 . . 109.2
O11 C13 C14 . . 112.3(6)
O11 C13 H13A . . 109.1
C14 C13 H13A . . 109.1
O11 C13 H13B . . 109.1
C14 C13 H13B . . 109.1
H13A C13 H13B . . 107.9
O14 C14 C13 . . 108.0(5)
O14 C14 C15 . . 109.5(5)
C13 C14 C15 . . 113.1(5)
O14 C14 H14 . . 108.7
C13 C14 H14 . . 108.7
C15 C14 H14 . . 108.7
O10 C15 C14 . . 108.4(4)
O10 C15 C16 . . 106.4(4)
C14 C15 C16 . . 111.8(4)
O10 C15 H15 . . 110.0
C14 C15 H15 . . 110.0
C16 C15 H15 . . 110.0
O12 C16 C17 . . 109.1(4)
O12 C16 C15 . . 110.7(4)
C17 C16 C15 . . 109.3(4)
O12 C16 H16 . . 109.3
C17 C16 H16 . . 109.3
C15 C16 H16 . . 109.3
O13 C17 C16 . . 110.8(4)
O13 C17 C18 . . 111.5(4)
C16 C17 C18 . . 108.6(4)
O13 C17 H17 . . 108.6
C16 C17 H17 . . 108.6
C18 C17 H17 . . 108.6
O14 C18 O15 . . 111.9(4)
O14 C18 C17 . . 110.7(4)
O15 C18 C17 . . 107.9(4)
O14 C18 H18 . . 108.8
O15 C18 H18 . . 108.8
C17 C18 H18 . . 108.8
C20 C19 O16 . . 103.0(6)
C20 C19 H19A . . 111.2
O16 C19 H19A . . 111.2
C20 C19 H19B . . 111.2
O16 C19 H19B . . 111.2
H19A C19 H19B . . 109.1
O19 C20 C19 . . 105.5(5)
O19 C20 C21 . . 109.8(4)
C19 C20 C21 . . 110.9(5)
O19 C20 H20 . . 110.2
C19 C20 H20 . . 110.2
C21 C20 H20 . . 110.2
O15 C21 C22 . . 107.1(4)
O15 C21 C20 . . 109.5(4)
C22 C21 C20 . . 109.9(4)
O15 C21 H21 . . 110.1
C22 C21 H21 . . 110.1
C20 C21 H21 . . 110.1
O17 C22 C21 . . 109.8(4)
O17 C22 C23 . . 109.6(4)
C21 C22 C23 . . 108.7(4)
O17 C22 H22 . . 109.6
C21 C22 H22 . . 109.6
C23 C22 H22 . . 109.6
O18 C23 C22 . . 112.1(4)
O18 C23 C24 . . 111.2(4)
C22 C23 C24 . . 109.5(4)
O18 C23 H23 . . 108.0
C22 C23 H23 . . 108.0
C24 C23 H23 . . 108.0
O19 C24 O20 . . 111.3(4)
O19 C24 C23 . . 111.1(4)
O20 C24 C23 . . 107.6(4)
O19 C24 H24 . . 108.9
O20 C24 H24 . . 108.9
C23 C24 H24 . . 108.9
O21 C25 C26 . . 111.5(4)
O21 C25 H25A . . 109.3
C26 C25 H25A . . 109.3
O21 C25 H25B . . 109.3
C26 C25 H25B . . 109.3
H25A C25 H25B . . 108.0
O24 C26 C25 . . 106.1(4)
O24 C26 C27 . . 109.2(4)
C25 C26 C27 . . 113.0(4)
O24 C26 H26 . . 109.5
C25 C26 H26 . . 109.5
C27 C26 H26 . . 109.5
O20 C27 C26 . . 109.2(4)
O20 C27 C28 . . 108.0(3)
C26 C27 C28 . . 110.4(4)
O20 C27 H27 . . 109.7
C26 C27 H27 . . 109.7
C28 C27 H27 . . 109.7
O22 C28 C29 . . 110.1(4)
O22 C28 C27 . . 109.8(4)
C29 C28 C27 . . 109.5(4)
O22 C28 H28 . . 109.2
C29 C28 H28 . . 109.2
C27 C28 H28 . . 109.2
O23 C29 C28 . . 111.8(4)
O23 C29 C30 . . 110.0(4)
C28 C29 C30 . . 110.0(4)
O23 C29 H29 . . 108.3
C28 C29 H29 . . 108.3
C30 C29 H29 . . 108.3
O24 C30 O25 . . 111.5(4)
O24 C30 C29 . . 110.3(3)
O25 C30 C29 . . 108.0(4)
O24 C30 H30 . . 109.0
O25 C30 H30 . . 109.0
C29 C30 H30 . . 109.0
O26 C31 C32 . . 109.8(4)
O26 C31 H31A . . 109.7
C32 C31 H31A . . 109.7
O26 C31 H31B . . 109.7
C32 C31 H31B . . 109.7
H31A C31 H31B . . 108.2
O29 C32 C31 . . 105.7(4)
O29 C32 C33 . . 109.2(4)
C31 C32 C33 . . 112.4(4)
O29 C32 H32 . . 109.8
C31 C32 H32 . . 109.8
C33 C32 H32 . . 109.8
O25 C33 C34 . . 108.3(4)
O25 C33 C32 . . 109.7(4)
C34 C33 C32 . . 110.6(4)
O25 C33 H33 . . 109.4
C34 C33 H33 . . 109.4
C32 C33 H33 . . 109.4
O27 C34 C35 . . 110.1(4)
O27 C34 C33 . . 108.6(4)
C35 C34 C33 . . 108.3(4)
O27 C34 H34 . . 109.9
C35 C34 H34 . . 109.9
C33 C34 H34 . . 109.9
O28 C35 C34 . . 112.3(4)
O28 C35 C36 . . 110.5(4)
C34 C35 C36 . . 110.1(4)
O28 C35 H35 . . 107.9
C34 C35 H35 . . 107.9
C36 C35 H35 . . 107.9
O30 C36 O29 . . 111.1(4)
O30 C36 C35 . . 106.7(4)
O29 C36 C35 . . 110.1(4)
O30 C36 H36 . . 109.6
O29 C36 H36 . . 109.6
C35 C36 H36 . . 109.6
O31 C37 C38 . . 112.5(8)
O31 C37 H37A . . 109.1
C38 C37 H37A . . 109.1
O31 C37 H37B . . 109.1
C38 C37 H37B . . 109.1
H37A C37 H37B . . 107.8
O34 C38 C39 . . 110.2(4)
O34 C38 C37 . . 105.7(4)
C39 C38 C37 . . 110.2(5)
O34 C38 H38 . . 110.2
C39 C38 H38 . . 110.2
C37 C38 H38 . . 110.2
O30 C39 C40 . . 106.9(4)
O30 C39 C38 . . 109.4(4)
C40 C39 C38 . . 113.2(4)
O30 C39 H39 . . 109.0
C40 C39 H39 . . 109.0
C38 C39 H39 . . 109.0
O32 C40 C39 . . 107.5(4)
O32 C40 C41 . . 112.8(4)
C39 C40 C41 . . 110.6(4)
O32 C40 H40 . . 108.6
C39 C40 H40 . . 108.6
C41 C40 H40 . . 108.6
O33 C41 C40 . . 112.0(4)
O33 C41 C42 . . 110.4(4)
C40 C41 C42 . . 109.0(4)
O33 C41 H41 . . 108.5
C40 C41 H41 . . 108.5
C42 C41 H41 . . 108.5
O35 C42 O34 . . 111.6(4)
O35 C42 C41 . . 108.3(4)
O34 C42 C41 . . 109.8(4)
O35 C42 H42 . . 109.0
O34 C42 H42 . . 109.0
C41 C42 H42 . . 109.0
O42 C53 O43 . . 123.2(10)
O42 C53 C54B . . 115.2(16)
O43 C53 C54B . . 120.4(15)
O42 C53 C54A . . 130.5(16)
O43 C53 C54A . . 106.1(14)
C54A C55 H55A . . 109.5
C54A C55 H55B . . 109.5
H55A C55 H55B . . 109.5
C54A C55 H55C . . 109.5
H55A C55 H55C . . 109.5
H55B C55 H55C . . 109.5
C1 O1 H1C . . 109.5
C4 O2 H2A . . 109.5
C5 O3 H3A . . 109.5
C6 O4 C2 . . 115.6(4)
C6 O5 C9 . . 116.6(4)
C7 O6 H6A . . 109.5
C10 O7 H7 . . 109.5
C11 O8 H8A . . 109.5
C12 O9 C8 . . 113.8(3)
C12 O10 C15 . . 118.2(3)
C13 O11 H11A . . 109.5
C16 O12 H12A . . 109.5
C17 O13 H13 . . 109.5
C18 O14 C14 . . 112.9(4)
C18 O15 C21 . . 119.1(4)
C19 O16 H16A . . 109.5
C22 O17 H17A . . 109.5
C23 O18 H18A . . 109.5
C24 O19 C20 . . 115.1(4)
C24 O20 C27 . . 118.0(4)
C25 O21 H21A . . 109.5
C28 O22 H22A . . 109.5
C29 O23 H23A . . 109.5
C30 O24 C26 . . 114.4(3)
C30 O25 C33 . . 116.7(3)
C31 O26 H26A . . 109.5
C34 O27 H27A . . 109.5
C35 O28 H28A . . 109.5
C36 O29 C32 . . 113.5(4)
C36 O30 C39 . . 119.4(3)
C37 O31 H31 . . 109.5
C40 O32 H32A . . 109.5
C41 O33 H33A . . 109.5
C42 O34 C38 . . 115.1(4)
C42 O35 C3 . . 118.8(4)
C53 O43 H43 . . 109.5

loop_
_geom_bond_atom_site_label_1
_geom_bond_atom_site_label_2
_geom_bond_site_symmetry_2
_geom_bond_distance
C54A O44A . 1.43(2)
C54A C53 . 1.51(2)
C54A C55 . 1.56(2)
C54A H54A . 1.0
C56A O44A . 1.385(15)
C56A C57A . 1.39
C56A C61A . 1.39
C57A C58A . 1.39
C57A H57A . 0.95
C58A C59A . 1.39
C58A H58A . 0.95
C59A C60A . 1.39
C59A H59A . 0.95
C60A C61A . 1.39
C60A H60A . 0.95
C61A H61A . 0.95
C54B O44B . 1.39(3)
C54B C53 . 1.49(2)
C54B C55 . 1.54(2)
C54B H54B . 1.0
C56B O44B . 1.339(16)
C56B C57B . 1.39
C56B C61B . 1.39
C57B C58B . 1.39
C57B C58B 2 1.80(3)
C57B H57B . 0.95
C58B C59B . 1.39
C58B C57B 2 1.80(3)
C58B H58B . 0.95
C59B C60B . 1.39
C59B H59B . 0.95
C60B C61B . 1.39
C60B H60B . 0.95
C61B H61B . 0.95
C1 O1 . 1.413(9)
C1 C2 . 1.490(7)
C1 H1A . 0.99
C1 H1B . 0.99
C2 O4 . 1.442(6)
C2 C3 . 1.541(6)
C2 H2 . 1.0
C3 O35 . 1.427(6)
C3 C4 . 1.519(6)
C3 H3 . 1.0
C4 O2 . 1.430(5)
C4 C5 . 1.519(7)
C4 H4 . 1.0
C5 O3 . 1.422(6)
C5 C6 . 1.530(6)
C5 H5 . 1.0
C6 O4 . 1.410(6)
C6 O5 . 1.421(6)
C6 H6 . 1.0
C7 O6 . 1.429(8)
C7 C8 . 1.512(7)
C7 H7A . 0.99
C7 H7B . 0.99
C8 O9 . 1.431(6)
C8 C9 . 1.530(6)
C8 H8 . 1.0
C9 O5 . 1.432(5)
C9 C10 . 1.525(6)
C9 H9 . 1.0
C10 O7 . 1.413(6)
C10 C11 . 1.510(6)
C10 H10 . 1.0
C11 O8 . 1.438(5)
C11 C12 . 1.522(6)
C11 H11 . 1.0
C12 O9 . 1.404(6)
C12 O10 . 1.425(6)
C12 H12 . 1.0
C13 O11 . 1.453(8)
C13 C14 . 1.512(8)
C13 H13A . 0.99
C13 H13B . 0.99
C14 O14 . 1.446(7)
C14 C15 . 1.523(7)
C14 H14 . 1.0
C15 O10 . 1.430(6)
C15 C16 . 1.524(7)
C15 H15 . 1.0
C16 O12 . 1.440(6)
C16 C17 . 1.519(7)
C16 H16 . 1.0
C17 O13 . 1.415(7)
C17 C18 . 1.534(7)
C17 H17 . 1.0
C18 O14 . 1.397(7)
C18 O15 . 1.407(6)
C18 H18 . 1.0
C19 C20 . 1.520(7)
C19 O16 . 1.599(13)
C19 H19A . 0.99
C19 H19B . 0.99
C20 O19 . 1.446(6)
C20 C21 . 1.541(7)
C20 H20 . 1.0
C21 O15 . 1.438(6)
C21 C22 . 1.515(7)
C21 H21 . 1.0
C22 O17 . 1.424(6)
C22 C23 . 1.518(7)
C22 H22 . 1.0
C23 O18 . 1.419(6)
C23 C24 . 1.520(7)
C23 H23 . 1.0
C24 O19 . 1.402(6)
C24 O20 . 1.417(6)
C24 H24 . 1.0
C25 O21 . 1.420(7)
C25 C26 . 1.507(6)
C25 H25A . 0.99
C25 H25B . 0.99
C26 O24 . 1.452(5)
C26 C27 . 1.521(6)
C26 H26 . 1.0
C27 O20 . 1.436(5)
C27 C28 . 1.522(6)
C27 H27 . 1.0
C28 O22 . 1.435(6)
C28 C29 . 1.518(6)
C28 H28 . 1.0
C29 O23 . 1.421(5)
C29 C30 . 1.523(6)
C29 H29 . 1.0
C30 O24 . 1.413(5)
C30 O25 . 1.418(6)
C30 H30 . 1.0
C31 O26 . 1.433(7)
C31 C32 . 1.512(7)
C31 H31A . 0.99
C31 H31B . 0.99
C32 O29 . 1.440(6)
C32 C33 . 1.534(7)
C32 H32 . 1.0
C33 O25 . 1.427(6)
C33 C34 . 1.521(6)
C33 H33 . 1.0
C34 O27 . 1.422(6)
C34 C35 . 1.518(7)
C34 H34 . 1.0
C35 O28 . 1.424(6)
C35 C36 . 1.519(7)
C35 H35 . 1.0
C36 O30 . 1.414(6)
C36 O29 . 1.424(6)
C36 H36 . 1.0
C37 O31 . 1.367(9)
C37 C38 . 1.558(10)
C37 H37A . 0.99
C37 H37B . 0.99
C38 O34 . 1.441(6)
C38 C39 . 1.524(7)
C38 H38 . 1.0
C39 O30 . 1.431(6)
C39 C40 . 1.517(7)
C39 H39 . 1.0
C40 O32 . 1.419(6)
C40 C41 . 1.518(7)
C40 H40 . 1.0
C41 O33 . 1.421(6)
C41 C42 . 1.524(6)
C41 H41 . 1.0
C42 O35 . 1.409(6)
C42 O34 . 1.410(6)
C42 H42 . 1.0
C53 O42 . 1.208(15)
C53 O43 . 1.314(14)
C55 H55A . 0.98
C55 H55B . 0.98
C55 H55C . 0.98
O1 H1C . 0.84
O2 H2A . 0.84
O3 H3A . 0.84
O6 H6A . 0.84
O7 H7 . 0.84
O8 H8A . 0.84
O11 H11A . 0.84
O12 H12A . 0.84
O13 H13 . 0.84
O16 H16A . 0.84
O17 H17A . 0.84
O18 H18A . 0.84
O21 H21A . 0.84
O22 H22A . 0.84
O23 H23A . 0.84
O26 H26A . 0.84
O27 H27A . 0.84
O28 H28A . 0.84
O31 H31 . 0.84
O32 H32A . 0.84
O33 H33A . 0.84
O43 H43 . 0.84
